data_4075857
loop_
_publ_author_name
'Jin, Chuan-Ming'
'Twamley, Brendan'
'Shreeve, Jean'ne M.'

_publ_section_title
;
 Low-Melting Dialkyl- and Bis(polyfluoroalkyl)-Substituted
 1,1&#x2018;-Methylenebis(imidazolium) and
 1,1&#x2018;-Methylenebis(1,2,4-triazolium)
 Bis(trifluoromethanesulfonyl)amides:&#x00A0; Ionic Liquids Leading to
 Bis(N-heterocyclic carbene) Complexes of Palladium
;
_journal_issue 12
_journal_name_full Organometallics
_journal_page_first 3020
_journal_paper_doi 10.1021/om050210q
_journal_volume 24
_journal_year 2005
_chemical_formula_sum 'C16 H25.5 Cl2 N4.5 Pd'
_chemical_formula_weight 458.21
_chemical_name_common 'bis-diazolePdCl2 + 0.5MeCN'
_chemical_name_systematic
; 
 ? 
;
_space_group_IT_number 7
_symmetry_cell_setting monoclinic
_symmetry_space_group_name_Hall 'P -2yac'
_symmetry_space_group_name_H-M 'P 1 n 1'
_atom_sites_solution_hydrogens geom
_atom_sites_solution_primary direct
_atom_sites_solution_secondary difmap
_audit_creation_method SHELXL-97
_cell_angle_alpha 90.00
_cell_angle_beta 102.214(1)
_cell_angle_gamma 90.00
_cell_formula_units_Z 4
_cell_length_a 10.1787(5)
_cell_length_b 14.5223(6)
_cell_length_c 13.3650(6)
_cell_measurement_reflns_used 9594
_cell_measurement_temperature 86(2)
_cell_measurement_theta_max 29.96
_cell_measurement_theta_min 2.29
_cell_volume 1930.87(15)
_computing_cell_refinement 'Bruker SAINT+ v. 6.45'
_computing_data_collection 'Bruker SMART v. 5.626'
_computing_data_reduction 'Bruker SAINT+ v. 6.45'
_computing_molecular_graphics 'XP, Bruker SHELXTL v. 6.12'
_computing_publication_material 'XCIF, Bruker SHELXTL v. 6.12'
_computing_structure_refinement 'XL, Bruker SHELXTL v. 6.12'
_computing_structure_solution 'XS, Bruker SHELXTL v. 6.12'
_diffrn_ambient_temperature 86(2)
_diffrn_detector_area_resol_mean 8.3
_diffrn_measured_fraction_theta_full 1.000
_diffrn_measured_fraction_theta_max 1.000
_diffrn_measurement_device_type 'Bruker/Siemens SMART APEX'
_diffrn_measurement_method \w
_diffrn_radiation_monochromator graphite
_diffrn_radiation_source 'normal-focus sealed tube'
_diffrn_radiation_type MoK\a
_diffrn_radiation_wavelength 0.71073
_diffrn_reflns_av_R_equivalents 0.0304
_diffrn_reflns_av_sigmaI/netI 0.0355
_diffrn_reflns_limit_h_max 13
_diffrn_reflns_limit_h_min -13
_diffrn_reflns_limit_k_max 18
_diffrn_reflns_limit_k_min -18
_diffrn_reflns_limit_l_max 17
_diffrn_reflns_limit_l_min -17
_diffrn_reflns_number 29197
_diffrn_reflns_theta_full 27.50
_diffrn_reflns_theta_max 27.50
_diffrn_reflns_theta_min 1.40
_diffrn_standards_decay_% <0.01
_exptl_absorpt_coefficient_mu 1.244
_exptl_absorpt_correction_T_max 0.8963
_exptl_absorpt_correction_T_min 0.6168
_exptl_absorpt_correction_type multi-scan
_exptl_absorpt_process_details '(SADABS; SAINT+, 2001)'
_exptl_crystal_colour 'pale yellow'
_exptl_crystal_density_diffrn 1.576
_exptl_crystal_density_method 'not measured'
_exptl_crystal_description plate
_exptl_crystal_F_000 932
_exptl_crystal_size_max 0.43
_exptl_crystal_size_mid 0.17
_exptl_crystal_size_min 0.09
_refine_diff_density_max 1.263
_refine_diff_density_min -0.354
_refine_diff_density_rms 0.104
_refine_ls_abs_structure_details 'Flack H D (1983), Acta Cryst. A39, 876-881'
_refine_ls_extinction_method none
_refine_ls_goodness_of_fit_ref 1.067
_refine_ls_hydrogen_treatment mixed
_refine_ls_matrix_type full
_refine_ls_number_parameters 429
_refine_ls_number_reflns 8854
_refine_ls_number_restraints 2
_refine_ls_restrained_S_all 1.066
_refine_ls_R_factor_all 0.0320
_refine_ls_R_factor_gt 0.0311
_refine_ls_shift/su_max 0.000
_refine_ls_shift/su_mean 0.000
_refine_ls_structure_factor_coef Fsqd
_refine_ls_weighting_details 'calc w=1/[\s^2^(Fo^2^)+(0.0330P)^2^+1.9199P] where P=(Fo^2^+2Fc^2^)/3'
_refine_ls_weighting_scheme calc
_refine_ls_wR_factor_gt 0.0721
_refine_ls_wR_factor_ref 0.0725
_reflns_number_gt 8625
_reflns_number_total 8854
_reflns_threshold_expression >2sigma(I)
_cod_data_source_file om050210qsi20050425_112401.cif
_cod_data_source_block bt682
_cod_depositor_comments
;
The following automatic conversions were performed:

'_symmetry_cell_setting' value 'Monoclinic' changed to 'monoclinic'
according to /home/saulius/struct/CIF-dictionaries/cif_core.dic
dictionary named 'cif_core.dic' version 2.4.1 from 2010-06-29.

Automatic conversion script
Id: cif_fix_values 1715 2011-07-08 13:25:40Z adriana 
;
_cod_original_sg_symbol_H-M Pn
_cod_original_formula_sum 'C16 H25.50 Cl2 N4.50 Pd'
_cod_database_code 4075857

loop_
_symmetry_equiv_pos_as_xyz
'x, y, z'
'x+1/2, -y, z+1/2'

loop_
_atom_site_label
_atom_site_type_symbol
_atom_site_fract_x
_atom_site_fract_y
_atom_site_fract_z
_atom_site_U_iso_or_equiv
_atom_site_adp_type
_atom_site_occupancy
_atom_site_symmetry_multiplicity
_atom_site_calc_flag
_atom_site_refinement_flags
C1 C 0.7229(4) 0.3621(3) 0.9119(3) 0.0288(9) Uani 1 1 d .
H1A H 0.7515 0.3651 0.9866 0.043 Uiso 1 1 calc R
H1B H 0.6586 0.4117 0.8879 0.043 Uiso 1 1 calc R
H1C H 0.8014 0.3691 0.8809 0.043 Uiso 1 1 calc R
C2 C 0.6553(5) 0.2678(3) 0.8806(4) 0.0279(10) Uani 1 1 d .
H2A H 0.6269 0.2648 0.8051 0.034 Uiso 1 1 calc R
H2B H 0.7213 0.2179 0.9029 0.034 Uiso 1 1 calc R
C3 C 0.5351(4) 0.2530(3) 0.9275(3) 0.0248(8) Uani 1 1 d .
H3A H 0.4633 0.2964 0.8959 0.030 Uiso 1 1 calc R
H3B H 0.5604 0.2673 1.0015 0.030 Uiso 1 1 calc R
C4 C 0.4801(4) 0.1554(3) 0.9142(3) 0.0224(8) Uani 1 1 d .
H4A H 0.5531 0.1116 0.9421 0.027 Uiso 1 1 calc R
H4B H 0.4090 0.1484 0.9540 0.027 Uiso 1 1 calc R
C6 C 0.3127(4) 0.1758(3) 0.7467(3) 0.0214(9) Uani 1 1 d .
H6 H 0.2624 0.2243 0.7683 0.026 Uiso 1 1 calc R
C7 C 0.2896(4) 0.1375(3) 0.6546(3) 0.0193(9) Uani 1 1 d .
H7 H 0.2197 0.1529 0.5979 0.023 Uiso 1 1 calc R
C9 C 0.4709(4) 0.0659(3) 0.7501(3) 0.0130(8) Uani 1 1 d .
C10 C 0.4076(5) 0.0147(3) 0.5714(4) 0.0147(9) Uani 1 1 d .
H10A H 0.3495 0.0374 0.5071 0.018 Uiso 1 1 calc R
H10B H 0.3836 -0.0502 0.5814 0.018 Uiso 1 1 calc R
C12 C 0.5968(5) 0.0410(3) 0.4760(3) 0.0182(9) Uani 1 1 d .
H12 H 0.5451 0.0507 0.4088 0.022 Uiso 1 1 calc R
C13 C 0.7319(4) 0.0439(3) 0.5062(3) 0.0179(9) Uani 1 1 d .
H13 H 0.7944 0.0562 0.4642 0.021 Uiso 1 1 calc R
C15 C 0.6518(5) 0.0087(3) 0.6475(4) 0.0142(9) Uani 1 1 d .
C16 C 0.9017(5) 0.0313(3) 0.6726(4) 0.0169(9) Uani 1 1 d .
H16A H 0.9643 0.0420 0.6264 0.020 Uiso 1 1 calc R
H16B H 0.9261 -0.0281 0.7081 0.020 Uiso 1 1 calc R
C17 C 0.9183(4) 0.1083(3) 0.7518(3) 0.0192(8) Uani 1 1 d .
H17A H 0.8675 0.0915 0.8046 0.023 Uiso 1 1 calc R
H17B H 1.0144 0.1123 0.7858 0.023 Uiso 1 1 calc R
C18 C 0.8722(4) 0.2019(3) 0.7104(4) 0.0227(9) Uani 1 1 d .
H18A H 0.8865 0.2465 0.7677 0.027 Uiso 1 1 calc R
H18B H 0.7746 0.1995 0.6807 0.027 Uiso 1 1 calc R
C19 C 0.9455(5) 0.2369(3) 0.6283(4) 0.0241(9) Uani 1 1 d .
H19A H 0.9373 0.1911 0.5734 0.036 Uiso 1 1 calc R
H19B H 1.0407 0.2467 0.6591 0.036 Uiso 1 1 calc R
H19C H 0.9051 0.2951 0.6000 0.036 Uiso 1 1 calc R
C20 C 0.5108(5) 0.2662(3) 0.5488(4) 0.0247(9) Uani 1 1 d .
H20A H 0.4146 0.2620 0.5181 0.037 Uiso 1 1 calc R
H20B H 0.5249 0.3106 0.6052 0.037 Uiso 1 1 calc R
H20C H 0.5440 0.2056 0.5749 0.037 Uiso 1 1 calc R
C21 C 0.5864(5) 0.2976(3) 0.4683(4) 0.0229(9) Uani 1 1 d .
H21A H 0.5776 0.2499 0.4144 0.028 Uiso 1 1 calc R
H21B H 0.6830 0.3033 0.5005 0.028 Uiso 1 1 calc R
C22 C 0.5371(5) 0.3890(3) 0.4186(3) 0.0224(9) Uani 1 1 d .
H22A H 0.4412 0.3823 0.3847 0.027 Uiso 1 1 calc R
H22B H 0.5877 0.4027 0.3648 0.027 Uiso 1 1 calc R
C23 C 0.5507(5) 0.4708(3) 0.4916(3) 0.0157(9) Uani 1 1 d .
H23A H 0.5262 0.5280 0.4516 0.019 Uiso 1 1 calc R
H23B H 0.4873 0.4632 0.5379 0.019 Uiso 1 1 calc R
C25 C 0.7225(5) 0.4690(3) 0.6579(3) 0.0200(9) Uani 1 1 d .
H25 H 0.6624 0.4587 0.7023 0.024 Uiso 1 1 calc R
C26 C 0.8572(5) 0.4757(3) 0.6858(4) 0.0167(9) Uani 1 1 d .
H26 H 0.9100 0.4709 0.7533 0.020 Uiso 1 1 calc R
C28 C 0.8024(5) 0.4928(3) 0.5159(4) 0.0128(9) Uani 1 1 d .
C29 C 1.0440(5) 0.4977(3) 0.5906(4) 0.0148(8) Uani 1 1 d .
H29A H 1.1037 0.4839 0.6576 0.018 Uiso 1 1 calc R
H29B H 1.0639 0.5608 0.5701 0.018 Uiso 1 1 calc R
C31 C 1.1660(4) 0.3643(3) 0.5266(3) 0.0189(8) Uani 1 1 d .
H31 H 1.2371 0.3558 0.5846 0.023 Uiso 1 1 calc R
C32 C 1.1408(4) 0.3146(3) 0.4410(4) 0.0240(9) Uani 1 1 d .
H32 H 1.1909 0.2629 0.4266 0.029 Uiso 1 1 calc R
C34 C 0.9834(4) 0.4239(3) 0.4214(3) 0.0145(8) Uani 1 1 d .
C35 C 0.9638(4) 0.3065(3) 0.2809(3) 0.0234(8) Uani 1 1 d .
H35A H 1.0287 0.2637 0.2597 0.028 Uiso 1 1 calc R
H35B H 0.9390 0.3536 0.2267 0.028 Uiso 1 1 calc R
C36 C 0.8382(5) 0.2531(3) 0.2911(3) 0.0284(10) Uani 1 1 d .
H36A H 0.8592 0.2140 0.3531 0.034 Uiso 1 1 calc R
H36B H 0.7670 0.2970 0.2996 0.034 Uiso 1 1 calc R
C37 C 0.7876(4) 0.1941(3) 0.2003(3) 0.0319(10) Uani 1 1 d .
H37A H 0.8611 0.1529 0.1901 0.038 Uiso 1 1 calc R
H37B H 0.7637 0.2341 0.1391 0.038 Uiso 1 1 calc R
C38 C 0.6679(6) 0.1363(5) 0.2073(4) 0.0537(16) Uani 1 1 d .
H38A H 0.5883 0.1758 0.2003 0.081 Uiso 1 1 calc R
H38B H 0.6840 0.1050 0.2737 0.081 Uiso 1 1 calc R
H38C H 0.6529 0.0904 0.1523 0.081 Uiso 1 1 calc R
C39 C 0.2291(6) 0.2714(4) 0.0825(4) 0.0457(13) Uani 1 1 d .
H39A H 0.2192 0.3217 0.1292 0.069 Uiso 1 1 calc R
H39B H 0.2647 0.2958 0.0252 0.069 Uiso 1 1 calc R
H39C H 0.2914 0.2252 0.1193 0.069 Uiso 1 1 calc R
C40 C 0.0962(5) 0.2281(3) 0.0428(4) 0.0357(11) Uani 1 1 d .
Cl1 Cl 0.55663(10) -0.06803(7) 0.93605(7) 0.0215(2) Uani 1 1 d .
Cl2 Cl 0.79330(10) -0.13439(6) 0.81328(8) 0.01626(19) Uani 1 1 d .
Cl3 Cl 0.65983(10) 0.62176(6) 0.33301(8) 0.01691(19) Uani 1 1 d .
Cl4 Cl 0.89404(10) 0.53104(9) 0.21785(8) 0.0264(2) Uani 1 1 d .
N5 N 0.4237(4) 0.1321(2) 0.8056(3) 0.0193(7) Uani 1 1 d .
N8 N 0.3875(4) 0.0702(2) 0.6570(3) 0.0155(7) Uani 1 1 d .
N11 N 0.5482(4) 0.0208(2) 0.5646(3) 0.0158(8) Uani 1 1 d .
N14 N 0.7620(4) 0.0252(2) 0.6106(3) 0.0135(8) Uani 1 1 d .
N24 N 0.6875(4) 0.4796(2) 0.5528(3) 0.0145(8) Uani 1 1 d .
N27 N 0.9032(4) 0.4909(2) 0.5986(3) 0.0138(7) Uani 1 1 d .
N30 N 1.0668(3) 0.4310(2) 0.5134(3) 0.0128(6) Uani 1 1 d .
N33 N 1.0283(4) 0.3516(2) 0.3766(3) 0.0187(7) Uani 1 1 d .
N41 N -0.0057(5) 0.1941(3) 0.0125(3) 0.0432(10) Uani 1 1 d .
Pd1 Pd 0.61857(2) -0.023004(18) 0.782560(18) 0.01168(7) Uani 1 1 d .
Pd2 Pd 0.83263(2) 0.510610(19) 0.376318(18) 0.01172(7) Uani 1 1 d .

loop_
_atom_site_aniso_label
_atom_site_aniso_U_11
_atom_site_aniso_U_22
_atom_site_aniso_U_33
_atom_site_aniso_U_23
_atom_site_aniso_U_13
_atom_site_aniso_U_12
C1 0.027(2) 0.035(2) 0.025(2) -0.0016(18) 0.0054(18) -0.0002(18)
C2 0.032(2) 0.030(2) 0.025(2) -0.0030(18) 0.0112(19) 0.0061(18)
C3 0.023(2) 0.031(2) 0.0193(19) -0.0015(17) 0.0021(16) 0.0069(16)
C4 0.0197(19) 0.031(2) 0.0147(19) -0.0044(16) -0.0001(15) 0.0038(16)
C6 0.0143(19) 0.022(2) 0.028(2) -0.0021(16) 0.0036(17) 0.0069(15)
C7 0.0091(19) 0.0201(19) 0.028(2) 0.0030(16) 0.0023(16) 0.0026(14)
C9 0.0111(19) 0.0156(17) 0.0112(18) -0.0001(14) -0.0002(14) -0.0004(14)
C10 0.014(2) 0.018(2) 0.012(2) -0.0007(14) 0.0022(17) -0.0019(14)
C12 0.025(2) 0.0186(19) 0.013(2) 0.0023(16) 0.0079(18) -0.0037(17)
C13 0.014(2) 0.0225(19) 0.017(2) 0.0052(17) 0.0034(17) -0.0007(17)
C15 0.010(2) 0.020(2) 0.011(2) 0.0004(15) -0.0004(18) -0.0014(15)
C16 0.009(2) 0.0203(18) 0.020(2) 0.0028(16) -0.0015(18) -0.0026(15)
C17 0.013(2) 0.028(2) 0.0150(19) 0.0027(16) -0.0002(16) -0.0038(16)
C18 0.010(2) 0.026(2) 0.034(2) -0.0090(17) 0.0080(17) -0.0039(15)
C19 0.021(2) 0.018(2) 0.034(3) -0.0003(17) 0.0078(18) -0.0035(16)
C20 0.020(2) 0.025(2) 0.028(2) 0.0058(17) 0.0045(18) 0.0025(17)
C21 0.024(2) 0.0189(19) 0.026(2) -0.0024(16) 0.0053(18) -0.0031(16)
C22 0.018(2) 0.029(2) 0.021(2) 0.0000(17) 0.0047(18) -0.0016(17)
C23 0.013(2) 0.0199(18) 0.016(2) 0.0039(15) 0.0063(18) 0.0038(15)
C25 0.022(2) 0.030(2) 0.012(2) -0.0014(16) 0.0102(18) 0.0026(17)
C26 0.010(2) 0.027(2) 0.013(2) 0.0019(15) -0.0004(16) -0.0009(14)
C28 0.014(2) 0.0086(18) 0.017(2) 0.0011(14) 0.0059(19) -0.0015(14)
C29 0.010(2) 0.0209(19) 0.013(2) -0.0049(15) 0.0001(16) 0.0012(15)
C31 0.013(2) 0.024(2) 0.019(2) 0.0025(15) 0.0020(15) 0.0037(15)
C32 0.014(2) 0.022(2) 0.035(3) -0.0024(17) 0.0039(18) 0.0030(15)
C34 0.014(2) 0.0133(17) 0.018(2) 0.0000(14) 0.0071(16) 0.0017(14)
C35 0.0195(19) 0.032(2) 0.018(2) -0.0108(17) 0.0034(16) -0.0013(16)
C36 0.028(2) 0.033(2) 0.022(2) -0.0023(18) 0.0018(18) -0.0011(18)
C37 0.028(2) 0.039(3) 0.028(2) -0.0056(19) 0.0031(18) -0.0110(19)
C38 0.051(3) 0.072(4) 0.039(3) -0.017(3) 0.012(3) -0.037(3)
C39 0.054(3) 0.048(3) 0.033(2) 0.016(2) 0.003(2) -0.015(3)
C40 0.054(3) 0.027(2) 0.028(2) 0.0076(18) 0.012(2) 0.000(2)
Cl1 0.0184(5) 0.0322(5) 0.0159(4) 0.0066(4) 0.0078(4) 0.0048(4)
Cl2 0.0146(5) 0.0174(4) 0.0173(5) 0.0038(3) 0.0044(4) 0.0033(3)
Cl3 0.0134(5) 0.0192(4) 0.0177(5) 0.0050(3) 0.0023(4) 0.0015(3)
Cl4 0.0156(5) 0.0513(7) 0.0136(5) 0.0105(4) 0.0060(4) 0.0051(5)
N5 0.0149(17) 0.0228(17) 0.0205(18) -0.0062(13) 0.0042(13) 0.0041(13)
N8 0.0136(17) 0.0161(15) 0.0177(17) -0.0003(13) 0.0053(13) 0.0019(12)
N11 0.017(2) 0.019(2) 0.0117(19) -0.0002(12) 0.0046(16) 0.0001(12)
N14 0.015(2) 0.0127(16) 0.0120(18) 0.0002(12) 0.0022(15) 0.0014(11)
N24 0.012(2) 0.0218(19) 0.0127(18) 0.0008(12) 0.0088(16) -0.0017(11)
N27 0.0106(19) 0.0172(17) 0.0132(19) -0.0024(12) 0.0015(15) -0.0004(12)
N30 0.0095(16) 0.0162(15) 0.0117(16) 0.0008(12) 0.0000(12) 0.0010(12)
N33 0.0146(17) 0.0239(17) 0.0178(17) -0.0072(13) 0.0038(13) -0.0018(13)
N41 0.048(3) 0.042(3) 0.040(2) 0.0097(19) 0.007(2) -0.003(2)
Pd1 0.00984(15) 0.01473(14) 0.01076(14) 0.00120(10) 0.00284(11) 0.00133(11)
Pd2 0.00899(14) 0.01669(14) 0.00959(13) 0.00121(11) 0.00219(10) -0.00036(11)

loop_
_atom_type_symbol
_atom_type_description
_atom_type_scat_dispersion_real
_atom_type_scat_dispersion_imag
_atom_type_scat_source
C C 0.0033 0.0016 'International Tables Vol C Tables 4.2.6.8 and 6.1.1.4'
H H 0.0000 0.0000 'International Tables Vol C Tables 4.2.6.8 and 6.1.1.4'
N N 0.0061 0.0033 'International Tables Vol C Tables 4.2.6.8 and 6.1.1.4'
Cl Cl 0.1484 0.1585 'International Tables Vol C Tables 4.2.6.8 and 6.1.1.4'
Pd Pd -0.9988 1.0072 'International Tables Vol C Tables 4.2.6.8 and 6.1.1.4'

loop_
_geom_angle_atom_site_label_1
_geom_angle_atom_site_label_2
_geom_angle_atom_site_label_3
_geom_angle
C2 C1 H1A 109.5
C2 C1 H1B 109.5
H1A C1 H1B 109.5
C2 C1 H1C 109.5
H1A C1 H1C 109.5
H1B C1 H1C 109.5
C3 C2 C1 111.6(4)
C3 C2 H2A 109.3
C1 C2 H2A 109.3
C3 C2 H2B 109.3
C1 C2 H2B 109.3
H2A C2 H2B 108.0
C2 C3 C4 113.4(3)
C2 C3 H3A 108.9
C4 C3 H3A 108.9
C2 C3 H3B 108.9
C4 C3 H3B 108.9
H3A C3 H3B 107.7
N5 C4 C3 112.6(3)
N5 C4 H4A 109.1
C3 C4 H4A 109.1
N5 C4 H4B 109.1
C3 C4 H4B 109.1
H4A C4 H4B 107.8
C7 C6 N5 107.4(4)
C7 C6 H6 126.3
N5 C6 H6 126.3
C6 C7 N8 106.7(4)
C6 C7 H7 126.6
N8 C7 H7 126.6
N8 C9 N5 104.1(3)
N8 C9 Pd1 122.5(3)
N5 C9 Pd1 133.4(3)
N8 C10 N11 108.7(4)
N8 C10 H10A 110.0
N11 C10 H10A 110.0
N8 C10 H10B 110.0
N11 C10 H10B 110.0
H10A C10 H10B 108.3
C13 C12 N11 105.8(4)
C13 C12 H12 127.1
N11 C12 H12 127.1
C12 C13 N14 106.7(4)
C12 C13 H13 126.6
N14 C13 H13 126.6
N14 C15 N11 104.0(4)
N14 C15 Pd1 134.6(3)
N11 C15 Pd1 121.4(4)
N14 C16 C17 112.5(4)
N14 C16 H16A 109.1
C17 C16 H16A 109.1
N14 C16 H16B 109.1
C17 C16 H16B 109.1
H16A C16 H16B 107.8
C18 C17 C16 115.3(4)
C18 C17 H17A 108.4
C16 C17 H17A 108.4
C18 C17 H17B 108.4
C16 C17 H17B 108.4
H17A C17 H17B 107.5
C17 C18 C19 113.6(4)
C17 C18 H18A 108.8
C19 C18 H18A 108.8
C17 C18 H18B 108.8
C19 C18 H18B 108.8
H18A C18 H18B 107.7
C18 C19 H19A 109.5
C18 C19 H19B 109.5
H19A C19 H19B 109.5
C18 C19 H19C 109.5
H19A C19 H19C 109.5
H19B C19 H19C 109.5
C21 C20 H20A 109.5
C21 C20 H20B 109.5
H20A C20 H20B 109.5
C21 C20 H20C 109.5
H20A C20 H20C 109.5
H20B C20 H20C 109.5
C20 C21 C22 113.6(4)
C20 C21 H21A 108.8
C22 C21 H21A 108.8
C20 C21 H21B 108.8
C22 C21 H21B 108.8
H21A C21 H21B 107.7
C21 C22 C23 115.1(4)
C21 C22 H22A 108.5
C23 C22 H22A 108.5
C21 C22 H22B 108.5
C23 C22 H22B 108.5
H22A C22 H22B 107.5
N24 C23 C22 111.9(4)
N24 C23 H23A 109.2
C22 C23 H23A 109.2
N24 C23 H23B 109.2
C22 C23 H23B 109.2
H23A C23 H23B 107.9
C26 C25 N24 107.6(4)
C26 C25 H25 126.2
N24 C25 H25 126.2
C25 C26 N27 106.8(4)
C25 C26 H26 126.6
N27 C26 H26 126.6
N27 C28 N24 105.2(4)
N27 C28 Pd2 122.5(3)
N24 C28 Pd2 132.3(4)
N27 C29 N30 108.0(3)
N27 C29 H29A 110.1
N30 C29 H29A 110.1
N27 C29 H29B 110.1
N30 C29 H29B 110.1
H29A C29 H29B 108.4
C32 C31 N30 105.5(4)
C32 C31 H31 127.2
N30 C31 H31 127.2
C31 C32 N33 107.8(4)
C31 C32 H32 126.1
N33 C32 H32 126.1
N33 C34 N30 105.2(3)
N33 C34 Pd2 132.9(3)
N30 C34 Pd2 122.0(3)
N33 C35 C36 112.2(3)
N33 C35 H35A 109.2
C36 C35 H35A 109.2
N33 C35 H35B 109.2
C36 C35 H35B 109.2
H35A C35 H35B 107.9
C37 C36 C35 111.9(4)
C37 C36 H36A 109.2
C35 C36 H36A 109.2
C37 C36 H36B 109.2
C35 C36 H36B 109.2
H36A C36 H36B 107.9
C36 C37 C38 114.7(4)
C36 C37 H37A 108.6
C38 C37 H37A 108.6
C36 C37 H37B 108.6
C38 C37 H37B 108.6
H37A C37 H37B 107.6
C37 C38 H38A 109.5
C37 C38 H38B 109.5
H38A C38 H38B 109.5
C37 C38 H38C 109.5
H38A C38 H38C 109.5
H38B C38 H38C 109.5
C40 C39 H39A 109.5
C40 C39 H39B 109.5
H39A C39 H39B 109.5
C40 C39 H39C 109.5
H39A C39 H39C 109.5
H39B C39 H39C 109.5
N41 C40 C39 179.4(6)
C9 N5 C6 110.6(3)
C9 N5 C4 125.9(3)
C6 N5 C4 123.5(3)
C9 N8 C7 111.2(3)
C9 N8 C10 122.3(3)
C7 N8 C10 126.3(4)
C15 N11 C12 111.1(4)
C15 N11 C10 122.7(4)
C12 N11 C10 126.1(4)
C15 N14 C13 112.4(4)
C15 N14 C16 125.6(4)
C13 N14 C16 121.9(4)
C28 N24 C25 108.9(4)
C28 N24 C23 126.3(4)
C25 N24 C23 124.6(4)
C28 N27 C26 111.5(4)
C28 N27 C29 121.9(4)
C26 N27 C29 126.4(4)
C34 N30 C31 111.5(3)
C34 N30 C29 122.1(3)
C31 N30 C29 126.2(3)
C34 N33 C32 110.0(3)
C34 N33 C35 127.7(4)
C32 N33 C35 121.8(3)
C9 Pd1 C15 85.14(18)
C9 Pd1 Cl1 92.36(12)
C15 Pd1 Cl1 173.90(13)
C9 Pd1 Cl2 176.96(12)
C15 Pd1 Cl2 92.89(13)
Cl1 Pd1 Cl2 89.37(3)
C28 Pd2 C34 83.96(18)
C28 Pd2 Cl4 173.71(14)
C34 Pd2 Cl4 91.00(12)
C28 Pd2 Cl3 93.68(13)
C34 Pd2 Cl3 175.60(12)
Cl4 Pd2 Cl3 91.09(4)

loop_
_geom_bond_atom_site_label_1
_geom_bond_atom_site_label_2
_geom_bond_distance
C1 C2 1.550(6)
C1 H1A 0.9800
C1 H1B 0.9800
C1 H1C 0.9800
C2 C3 1.503(6)
C2 H2A 0.9900
C2 H2B 0.9900
C3 C4 1.520(6)
C3 H3A 0.9900
C3 H3B 0.9900
C4 N5 1.482(5)
C4 H4A 0.9900
C4 H4B 0.9900
C6 C7 1.326(6)
C6 N5 1.387(5)
C6 H6 0.9500
C7 N8 1.391(5)
C7 H7 0.9500
C9 N8 1.351(5)
C9 N5 1.363(5)
C9 Pd1 1.959(4)
C10 N8 1.449(5)
C10 N11 1.456(6)
C10 H10A 0.9900
C10 H10B 0.9900
C12 C13 1.350(6)
C12 N11 1.407(6)
C12 H12 0.9500
C13 N14 1.391(6)
C13 H13 0.9500
C15 N14 1.338(6)
C15 N11 1.369(6)
C15 Pd1 1.961(5)
C16 N14 1.490(6)
C16 C17 1.523(6)
C16 H16A 0.9900
C16 H16B 0.9900
C17 C18 1.505(6)
C17 H17A 0.9900
C17 H17B 0.9900
C18 C19 1.538(6)
C18 H18A 0.9900
C18 H18B 0.9900
C19 H19A 0.9800
C19 H19B 0.9800
C19 H19C 0.9800
C20 C21 1.519(6)
C20 H20A 0.9800
C20 H20B 0.9800
C20 H20C 0.9800
C21 C22 1.521(6)
C21 H21A 0.9900
C21 H21B 0.9900
C22 C23 1.525(6)
C22 H22A 0.9900
C22 H22B 0.9900
C23 N24 1.463(6)
C23 H23A 0.9900
C23 H23B 0.9900
C25 C26 1.347(7)
C25 N24 1.382(6)
C25 H25 0.9500
C26 N27 1.362(6)
C26 H26 0.9500
C28 N27 1.341(6)
C28 N24 1.375(6)
C28 Pd2 1.971(5)
C29 N27 1.463(6)
C29 N30 1.469(5)
C29 H29A 0.9900
C29 H29B 0.9900
C31 C32 1.332(6)
C31 N30 1.384(5)
C31 H31 0.9500
C32 N33 1.388(6)
C32 H32 0.9500
C34 N33 1.336(5)
C34 N30 1.342(5)
C34 Pd2 1.978(4)
C35 N33 1.463(5)
C35 C36 1.526(6)
C35 H35A 0.9900
C35 H35B 0.9900
C36 C37 1.486(6)
C36 H36A 0.9900
C36 H36B 0.9900
C37 C38 1.499(6)
C37 H37A 0.9900
C37 H37B 0.9900
C38 H38A 0.9800
C38 H38B 0.9800
C38 H38C 0.9800
C39 C40 1.485(8)
C39 H39A 0.9800
C39 H39B 0.9800
C39 H39C 0.9800
C40 N41 1.143(6)
Cl1 Pd1 2.3623(10)
Cl2 Pd1 2.3747(10)
Cl3 Pd2 2.3672(10)
Cl4 Pd2 2.3505(10)
